data_7223472
loop_
_publ_author_name
'McKellar, Scott C.'
'Sotelo, Jorge'
'Mowat, John P. S.'
'Wright, Paul A.'
'Moggach, Stephen A.'

_publ_section_title
;
 Perfluorocarbon liquid under pressure: a medium for gas delivery
;
_journal_issue 8
_journal_name_full CrystEngComm
_journal_page_first 1273
_journal_paper_doi 10.1039/C5CE01989C
_journal_volume 18
_journal_year 2016
_chemical_formula_moiety 'C12 H6 O6 Sc1. 0.56(CO2)'
_chemical_formula_sum 'C12.56 H6 O7.125 Sc'
_chemical_formula_weight 315.85
_chemical_name_common Sc2BDC3
_chemical_name_systematic catena-(tris(m4-Terephthalato)-di-scandium)
_space_group_IT_number 15
_symmetry_cell_setting monoclinic
_symmetry_Int_Tables_number 15
_symmetry_space_group_name_Hall '-C 2yc'
_symmetry_space_group_name_H-M 'C 1 2/c 1'
_atom_sites_solution_hydrogens difmap
_atom_sites_solution_primary other
_audit_creation_date 15-05-07
_audit_creation_method CRYSTALS_ver_14.40
_audit_update_record
;
2015-06-09 deposited with the CCDC.
2015-12-13 downloaded from the CCDC.
;
_cell_angle_alpha 90
_cell_angle_beta 111.047(9)
_cell_angle_gamma 90
_cell_formula_units_Z 8
_cell_length_a 8.7007(13)
_cell_length_b 34.271(3)
_cell_length_c 11.0753(12)
_cell_measurement_reflns_used 1348
_cell_measurement_temperature 293
_cell_measurement_theta_max 23
_cell_measurement_theta_min 3
_cell_volume 3082.1(7)
_computing_cell_refinement 'Apex2 (Bruker AXS, 2006)'
_computing_data_collection 'Apex2 (Bruker AXS, 2006)'
_computing_data_reduction 'Apex2 (Bruker AXS, 2006)'
_computing_molecular_graphics 'CAMERON (Watkin et al., 1996)'
_computing_publication_material 'CRYSTALS (Betteridge et al., 2003)'
_computing_structure_refinement 'CRYSTALS (Betteridge et al., 2003)'
_computing_structure_solution 'USER DEFINED STRUCTURE SOLUTION'
_diffrn_ambient_pressure 170000
_diffrn_ambient_temperature 293
_diffrn_measured_fraction_theta_full 0.517
_diffrn_measured_fraction_theta_max 0.466
_diffrn_measurement_device Area
_diffrn_measurement_device_type 'Bruker Kappa Apex2'
_diffrn_measurement_method \w
_diffrn_radiation_monochromator graphite
_diffrn_radiation_probe x-ray
_diffrn_radiation_type 'Mo K\a'
_diffrn_radiation_wavelength 0.71073
_diffrn_reflns_av_R_equivalents 0.093
_diffrn_reflns_limit_h_max 7
_diffrn_reflns_limit_h_min -7
_diffrn_reflns_limit_k_max 35
_diffrn_reflns_limit_k_min -33
_diffrn_reflns_limit_l_max 11
_diffrn_reflns_limit_l_min -11
_diffrn_reflns_number 4125
_diffrn_reflns_theta_full 17.041
_diffrn_reflns_theta_max 22.722
_diffrn_reflns_theta_min 3.078
_diffrn_source 'sealed X-ray tube'
_diffrn_standards_number 0
_exptl_absorpt_coefficient_mu 0.492
_exptl_absorpt_correction_T_max 0.95
_exptl_absorpt_correction_T_min 0.77
_exptl_absorpt_correction_type multi-scan
_exptl_absorpt_process_details 'SADABS (Siemens, 1996)'
_exptl_crystal_colour colourless
_exptl_crystal_density_diffrn 1.361
_exptl_crystal_density_method 'not measured'
_exptl_crystal_description block
_exptl_crystal_F_000 1176
_exptl_crystal_size_max 0.200
_exptl_crystal_size_mid 0.200
_exptl_crystal_size_min 0.100
_platon_squeeze_details
;
The solvent region was treated by the van der Sluis and Spek method, accounting
for 99 e/cell. This corresponds to 4.5 molecules of carbon dioxide per unit cell
and F(000), M, mu, D and the formulae have been calculated on this assumption.
;
_refine_diff_density_max 0.89
_refine_diff_density_min -0.76
_refine_ls_extinction_method None
_refine_ls_goodness_of_fit_ref 0.9725
_refine_ls_hydrogen_treatment noref
_refine_ls_matrix_type full
_refine_ls_number_parameters 83
_refine_ls_number_reflns 906
_refine_ls_number_restraints 84
_refine_ls_R_factor_all 0.1632
_refine_ls_R_factor_gt 0.1213
_refine_ls_shift/su_max 0.0001928
_refine_ls_shift/su_mean 0.0000161
_refine_ls_structure_factor_coef Fsqd
_refine_ls_weighting_details
;
 Method= Modified Sheldrick 
 w=1/[\s^2^(F^2^) + ( 0.17P)^2^ +*****P] 
 ,where P=(max(Fo^2^,0) + 2Fc^2^)/3 
;
_refine_ls_weighting_scheme calc
_refine_ls_wR_factor_all 0.3286
_refine_ls_wR_factor_gt 0.2927
_refine_ls_wR_factor_ref 0.3286
_reflns_limit_h_max 7
_reflns_limit_h_min -7
_reflns_limit_k_max 35
_reflns_limit_k_min 0
_reflns_limit_l_max 11
_reflns_limit_l_min 0
_reflns_number_gt 584
_reflns_number_total 972
_reflns_threshold_expression I>2.0\s(I)
_oxford_diffrn_Wilson_B_factor 0.44
_oxford_diffrn_Wilson_scale 54.14
_oxford_refine_ls_r_factor_ref 0.1632
_oxford_refine_ls_scale 0.2279(11)
_oxford_reflns_number_all 906
_oxford_reflns_threshold_expression_ref I>-10.0\s(I)
_oxford_structure_analysis_title 'ST2111_0m in C2/c'
_cod_data_source_file c5ce01989c2.cif
_cod_data_source_block HPdata
_cod_depositor_comments
;
The following automatic conversions were performed:

'_atom_sites_solution_primary' value 'Other' changed to 'other'
according to
/usr/data/users/saulius/crontab/automatic-downloads/rss-feeds/RSC/lib/dictionaries/cif_core.dic
dictionary named 'cif_core.dic' version 2.4.2 from 2011-04-26.

Automatic conversion script
Id: cif_fix_values 4268 2015-11-12 08:31:59Z antanas 

 Adding full bibliography for 7223470--7223472.cif.
;
_cod_original_sg_symbol_H-M 'C 2/c'
_cod_original_formula_sum 'C12.56 H6 O7.125 Sc1'
_cod_database_code 7223472

loop_
_symmetry_equiv_pos_as_xyz
x,y,z
-x,-y,-z
x+1/2,y+1/2,z
-x+1/2,-y+1/2,-z
-x,y,-z+1/2
x,-y,z+1/2
-x+1/2,y+1/2,-z+1/2
x+1/2,-y+1/2,z+1/2

loop_
_atom_site_label
_atom_site_type_symbol
_atom_site_fract_x
_atom_site_fract_y
_atom_site_fract_z
_atom_site_U_iso_or_equiv
_atom_site_occupancy
_atom_site_adp_type
_atom_site_refinement_flags_posn
_atom_site_refinement_flags_adp
Sc1 Sc 1.0000 0.63397(12) 0.7500 0.0172 1.0000 Uani S T
Sc2 Sc 0.5000 0.61294(12) 0.7500 0.0214 1.0000 Uani S T
O1 O 0.7995(13) 0.6340(4) 0.5743(11) 0.043(2) 1.0000 Uiso D U
O2 O 0.5696(14) 0.6125(4) 0.5883(10) 0.043(2) 1.0000 Uiso D U
O3 O 1.1046(14) 0.5905(3) 0.6744(13) 0.049(2) 1.0000 Uiso D U
O4 O 1.3326(14) 0.5688(4) 0.6561(12) 0.048(2) 1.0000 Uiso D U
O5 O 1.1085(15) 0.6782(4) 0.6746(12) 0.053(3) 1.0000 Uiso D U
O6 O 1.3401(15) 0.6575(4) 0.6633(13) 0.055(3) 1.0000 Uiso D U
C1 C 0.6538(14) 0.6231(6) 0.5247(8) 0.042(2) 1.0000 Uiso D U
C2 C 0.5752(12) 0.6222(6) 0.3825(7) 0.042(2) 1.0000 Uiso D U
C3 C 0.6672(11) 0.6219(6) 0.3071(10) 0.042(3) 1.0000 Uiso D U
C4 C 0.4070(12) 0.6219(6) 0.3245(9) 0.042(2) 1.0000 Uiso D U
C5 C 1.1844(14) 0.5654(4) 0.6421(18) 0.049(2) 1.0000 Uiso D U
C6 C 1.0900(13) 0.5313(4) 0.5691(17) 0.049(2) 1.0000 Uiso D U
C7 C 0.9244(14) 0.5274(4) 0.5478(18) 0.050(3) 1.0000 Uiso D U
C8 C 1.1625(12) 0.5044(4) 0.5160(18) 0.050(3) 1.0000 Uiso D U
C9 C 1.2210(17) 0.6806(4) 0.6328(17) 0.054(3) 1.0000 Uiso D U
C10 C 1.2382(16) 0.7172(3) 0.5667(17) 0.055(3) 1.0000 Uiso D U
C11 C 1.1155(15) 0.7445(4) 0.5346(18) 0.056(3) 1.0000 Uiso D U
C12 C 1.3712(16) 0.7225(4) 0.5324(18) 0.056(3) 1.0000 Uiso D U
H31 H 0.7837 0.6218 0.3448 0.0504 1.0000 Uiso . .
H41 H 0.3414 0.6219 0.3770 0.0508 1.0000 Uiso . .
H71 H 0.8702 0.5467 0.5793 0.0599 1.0000 Uiso . .
H81 H 1.2724 0.5087 0.5202 0.0597 1.0000 Uiso . .
H111 H 1.0216 0.7406 0.5577 0.0678 1.0000 Uiso . .
H121 H 1.4554 0.7034 0.5545 0.0681 1.0000 Uiso . .

loop_
_atom_site_aniso_label
_atom_site_aniso_U_11
_atom_site_aniso_U_22
_atom_site_aniso_U_33
_atom_site_aniso_U_23
_atom_site_aniso_U_13
_atom_site_aniso_U_12
Sc1 0.020(3) 0.014(3) 0.016(2) 0.0000 0.005(2) 0.0000
Sc2 0.023(4) 0.010(3) 0.023(3) 0.0000 -0.002(2) 0.0000

loop_
_atom_type_symbol
_atom_type_scat_dispersion_real
_atom_type_scat_dispersion_imag
_atom_type_scat_Cromer_Mann_a1
_atom_type_scat_Cromer_Mann_b1
_atom_type_scat_Cromer_Mann_a2
_atom_type_scat_Cromer_Mann_b2
_atom_type_scat_Cromer_Mann_a3
_atom_type_scat_Cromer_Mann_b3
_atom_type_scat_Cromer_Mann_a4
_atom_type_scat_Cromer_Mann_b4
_atom_type_scat_Cromer_Mann_c
_atom_type_scat_source
C 0.0033 0.0016 2.3100 20.8439 1.0200 10.2075 1.5886 0.5687 0.8650 51.6512 0.2156 'International Tables Vol C 4.2.6.8 and 6.1.1.4'
H 0.0000 0.0000 0.4930 10.5109 0.3229 26.1257 0.1402 3.1424 0.0408 57.7998 0.0030 'International Tables Vol C 4.2.6.8 and 6.1.1.4'
O 0.0106 0.0060 3.0485 13.2771 2.2868 5.7011 1.5463 0.3239 0.8670 32.9089 0.2508 'International Tables Vol C 4.2.6.8 and 6.1.1.4'
Sc 0.2519 0.3716 9.1890 9.0213 7.3679 0.5729 1.6409 136.1080 1.4680 51.3531 1.3329 'International Tables Vol C 4.2.6.8 and 6.1.1.4'

loop_
_geom_angle_atom_site_label_1
_geom_angle_site_symmetry_1
_geom_angle_atom_site_label_2
_geom_angle_atom_site_label_3
_geom_angle_site_symmetry_3
_geom_angle
_geom_angle_publ_flag
O5 5_756 Sc1 O1 5_756 88.5(5) yes
O5 5_756 Sc1 O3 5_756 91.9(6) yes
O1 5_756 Sc1 O3 5_756 88.0(5) yes
O5 5_756 Sc1 O1 . 91.4(5) yes
O1 5_756 Sc1 O1 . 179.9(7) yes
O3 5_756 Sc1 O1 . 92.1(5) yes
O5 5_756 Sc1 O3 . 179.5(4) yes
O1 5_756 Sc1 O3 . 92.1(5) yes
O3 5_756 Sc1 O3 . 88.1(8) yes
O1 . Sc1 O3 . 88.0(5) yes
O5 5_756 Sc1 O5 . 88.2(8) yes
O1 5_756 Sc1 O5 . 91.4(5) yes
O3 5_756 Sc1 O5 . 179.5(4) yes
O1 . Sc1 O5 . 88.5(5) yes
O3 . Sc1 O5 . 91.9(6) yes
O4 5_756 Sc2 O4 1_455 87.8(7) yes
O4 5_756 Sc2 O2 5_656 86.1(5) yes
O4 1_455 Sc2 O2 5_656 93.2(5) yes
O4 5_756 Sc2 O6 1_455 178.0(5) yes
O4 1_455 Sc2 O6 1_455 94.0(5) yes
O2 5_656 Sc2 O6 1_455 92.9(5) yes
O4 5_756 Sc2 O6 5_756 94.0(5) yes
O4 1_455 Sc2 O6 5_756 178.0(5) yes
O2 5_656 Sc2 O6 5_756 87.8(5) yes
O6 1_455 Sc2 O6 5_756 84.1(8) yes
O4 5_756 Sc2 O2 . 93.2(5) yes
O4 1_455 Sc2 O2 . 86.1(5) yes
O2 5_656 Sc2 O2 . 179.1(7) yes
O6 1_455 Sc2 O2 . 87.8(5) yes
O6 5_756 Sc2 O2 . 92.9(5) yes
Sc1 . O1 C1 . 141.8(8) yes
Sc2 . O2 C1 . 153.9(9) yes
Sc1 . O3 C5 . 172.2(10) yes
Sc2 1_655 O4 C5 . 129.2(7) yes
Sc1 . O5 C9 . 136.8(8) yes
Sc2 1_655 O6 C9 . 162.2(9) yes
O1 . C1 O2 . 123.6(7) yes
O1 . C1 C2 . 119.1(6) yes
O2 . C1 C2 . 117.3(6) yes
C1 . C2 C3 . 120.7(6) yes
C1 . C2 C4 . 120.6(6) yes
C3 . C2 C4 . 118.7(6) yes
C4 5_655 C3 C2 . 120.2(7) yes
C4 5_655 C3 H31 . 119.4 no
C2 . C3 H31 . 120.4 no
C2 . C4 C3 5_655 121.1(7) yes
C2 . C4 H41 . 119.2 no
C3 5_655 C4 H41 . 119.8 no
O4 . C5 O3 . 124.0(7) yes
O4 . C5 C6 . 119.1(6) yes
O3 . C5 C6 . 116.5(6) yes
C5 . C6 C7 . 120.5(6) yes
C5 . C6 C8 . 120.9(6) yes
C7 . C6 C8 . 118.5(6) yes
C6 . C7 C8 2_766 121.0(7) yes
C6 . C7 H71 . 119.7 no
C8 2_766 C7 H71 . 119.2 no
C7 2_766 C8 C6 . 120.3(7) yes
C7 2_766 C8 H81 . 120.4 no
C6 . C8 H81 . 119.2 no
O6 . C9 O5 . 123.5(7) yes
O6 . C9 C10 . 116.5(7) yes
O5 . C9 C10 . 118.6(7) yes
C9 . C10 C11 . 119.8(7) yes
C9 . C10 C12 . 119.9(6) yes
C11 . C10 C12 . 120.1(6) yes
C12 4_766 C11 C10 . 119.5(7) yes
C12 4_766 C11 H111 . 120.3 no
C10 . C11 H111 . 120.2 no
C11 4_766 C12 C10 . 120.4(7) yes
C11 4_766 C12 H121 . 119.9 no
C10 . C12 H121 . 119.7 no

loop_
_geom_bond_atom_site_label_1
_geom_bond_atom_site_label_2
_geom_bond_site_symmetry_2
_geom_bond_distance
_geom_bond_publ_flag
Sc1 O5 5_756 2.110(13) yes
Sc1 O1 5_756 2.095(10) yes
Sc1 O3 5_756 2.072(12) yes
Sc1 O1 . 2.095(10) yes
Sc1 O3 . 2.072(12) yes
Sc1 O5 . 2.110(13) yes
Sc2 O4 5_756 2.098(11) yes
Sc2 O4 1_455 2.098(11) yes
Sc2 O2 5_656 2.086(12) yes
Sc2 O6 1_455 2.057(11) yes
Sc2 O6 5_756 2.057(11) yes
Sc2 O2 . 2.086(12) yes
O1 C1 . 1.245(8) yes
O2 C1 . 1.240(9) yes
O3 C5 . 1.238(9) yes
O4 C5 . 1.248(8) yes
O5 C9 . 1.226(9) yes
O6 C9 . 1.251(8) yes
C1 C2 . 1.474(8) yes
C2 C3 . 1.348(9) yes
C2 C4 . 1.371(9) yes
C3 C4 5_655 1.365(9) yes
C3 H31 . 0.948 no
C4 H41 . 0.950 no
C5 C6 . 1.489(8) yes
C6 C7 . 1.380(9) yes
C6 C8 . 1.363(9) yes
C7 C8 2_766 1.369(9) yes
C7 H71 . 0.949 no
C8 H81 . 0.952 no
C9 C10 . 1.485(8) yes
C10 C11 . 1.367(9) yes
C10 C12 . 1.353(9) yes
C11 C12 4_766 1.382(9) yes
C11 H111 . 0.949 no
C12 H121 . 0.945 no

loop_
_platon_squeeze_void_nr
_platon_squeeze_void_average_x
_platon_squeeze_void_average_y
_platon_squeeze_void_average_z
_platon_squeeze_void_volume
_platon_squeeze_void_count_electrons
_platon_squeeze_void_content
1 -0.339 0.038 0.110 1055 99 ' '
